data_7015832
loop_
_publ_author_name
'Cariou, Renan'
'Dahcheh, Fatme'
'Graham, Todd W.'
'Stephan, Douglas W.'

_publ_section_title
;
 Mononuclear and dinuclear palladium and nickel complexes of
 phosphinimine-based tridentate ligands.
;
_journal_issue 18
_journal_name_full 'Dalton transactions (Cambridge, England : 2003)'
_journal_page_first 4918
_journal_page_last 4925
_journal_paper_doi 10.1039/c1dt10131e
_journal_volume 40
_journal_year 2011
_chemical_formula_sum 'C59 H50 Cl3 N3 Ni2 P2'
_chemical_formula_weight 1086.73
_space_group_IT_number 15
_symmetry_cell_setting monoclinic
_symmetry_space_group_name_Hall '-C 2yc'
_symmetry_space_group_name_H-M 'C 1 2/c 1'
_atom_sites_solution_hydrogens geom
_atom_sites_solution_primary direct
_atom_sites_solution_secondary difmap
_audit_creation_method SHELXL-97
_cell_angle_alpha 90.00
_cell_angle_beta 133.969(4)
_cell_angle_gamma 90.00
_cell_formula_units_Z 4
_cell_length_a 33.823(3)
_cell_length_b 8.9261(9)
_cell_length_c 23.968(2)
_cell_measurement_temperature 150(2)
_cell_volume 5207.9(9)
_computing_structure_refinement 'SHELXL-97 (Sheldrick, 1997)'
_computing_structure_solution 'SHELXS-97 (Sheldrick, 1990)'
_diffrn_ambient_temperature 150(2)
_diffrn_measured_fraction_theta_full 0.980
_diffrn_measured_fraction_theta_max 0.980
_diffrn_radiation_monochromator graphite
_diffrn_radiation_source 'fine-focus sealed tube'
_diffrn_radiation_type MoK\a
_diffrn_radiation_wavelength 0.71073
_diffrn_reflns_av_R_equivalents 0.0901
_diffrn_reflns_av_sigmaI/netI 0.1340
_diffrn_reflns_limit_h_max 43
_diffrn_reflns_limit_h_min -34
_diffrn_reflns_limit_k_max 11
_diffrn_reflns_limit_k_min -10
_diffrn_reflns_limit_l_max 29
_diffrn_reflns_limit_l_min -30
_diffrn_reflns_number 21713
_diffrn_reflns_theta_full 27.59
_diffrn_reflns_theta_max 27.59
_diffrn_reflns_theta_min 1.67
_exptl_absorpt_coefficient_mu 0.980
_exptl_absorpt_correction_T_max 0.9526
_exptl_absorpt_correction_T_min 0.9083
_exptl_absorpt_correction_type empirical
_exptl_crystal_colour blue
_exptl_crystal_density_diffrn 1.386
_exptl_crystal_density_method 'not measured'
_exptl_crystal_description block
_exptl_crystal_F_000 2248
_exptl_crystal_size_max 0.10
_exptl_crystal_size_mid 0.10
_exptl_crystal_size_min 0.05
_refine_diff_density_max 0.871
_refine_diff_density_min -0.781
_refine_diff_density_rms 0.093
_refine_ls_extinction_method none
_refine_ls_goodness_of_fit_ref 0.892
_refine_ls_hydrogen_treatment fixed
_refine_ls_matrix_type full
_refine_ls_number_parameters 317
_refine_ls_number_reflns 5929
_refine_ls_number_restraints 0
_refine_ls_restrained_S_all 0.892
_refine_ls_R_factor_all 0.1676
_refine_ls_R_factor_gt 0.0670
_refine_ls_shift/su_max 0.000
_refine_ls_shift/su_mean 0.000
_refine_ls_structure_factor_coef Fsqd
_refine_ls_weighting_details 'calc w=1/[\s^2^(Fo^2^)+(0.1305P)^2^+1.3647P] where P=(Fo^2^+2Fc^2^)/3'
_refine_ls_weighting_scheme calc
_refine_ls_wR_factor_gt 0.1653
_refine_ls_wR_factor_ref 0.2239
_reflns_number_gt 2836
_reflns_number_total 5929
_reflns_threshold_expression >2sigma(I)
_cod_data_source_file c1dt10131e.txt
_cod_data_source_block '[N(N=PPh3)2NiCl2]'
_cod_original_sg_symbol_H-M C2/c
_cod_database_code 7015832

loop_
_symmetry_equiv_pos_as_xyz
'x, y, z'
'-x, y, -z+1/2'
'x+1/2, y+1/2, z'
'-x+1/2, y+1/2, -z+1/2'
'-x, -y, -z'
'x, -y, z-1/2'
'-x+1/2, -y+1/2, -z'
'x+1/2, -y+1/2, z-1/2'

loop_
_atom_site_label
_atom_site_type_symbol
_atom_site_fract_x
_atom_site_fract_y
_atom_site_fract_z
_atom_site_U_iso_or_equiv
_atom_site_adp_type
_atom_site_occupancy
_atom_site_symmetry_multiplicity
_atom_site_calc_flag
_atom_site_refinement_flags
_atom_site_disorder_assembly
_atom_site_disorder_group
Ni1 Ni 0.05672(3) 0.47369(8) 0.79546(4) 0.0375(3) Uani 1 1 d . . .
Cl1 Cl 0.0000 0.6775(2) 0.7500 0.0508(6) Uani 1 2 d S . .
Cl2 Cl 0.08993(7) 0.4961(2) 0.74290(10) 0.0555(5) Uani 1 1 d . . .
N1 N 0.08114(18) 0.4116(5) 0.8950(2) 0.0318(10) Uani 1 1 d . . .
N2 N 0.0000 0.3119(7) 0.7500 0.0336(15) Uani 1 2 d S . .
P1 P 0.12589(6) 0.50303(15) 0.97414(8) 0.0303(4) Uani 1 1 d . . .
C1 C 0.1902(2) 0.4039(7) 1.0433(3) 0.0351(13) Uani 1 1 d . . .
C2 C 0.2358(2) 0.4651(8) 1.1122(4) 0.0455(16) Uani 1 1 d . . .
H2A H 0.2339 0.5619 1.1266 0.055 Uiso 1 1 calc R . .
C3 C 0.2847(3) 0.3865(9) 1.1610(4) 0.0572(19) Uani 1 1 d . . .
H3A H 0.3160 0.4297 1.2091 0.069 Uiso 1 1 calc R . .
C4 C 0.2889(3) 0.2478(10) 1.1415(5) 0.065(2) Uani 1 1 d . . .
H4A H 0.3229 0.1956 1.1752 0.078 Uiso 1 1 calc R . .
C5 C 0.2433(3) 0.1846(9) 1.0724(5) 0.065(2) Uani 1 1 d . . .
H5A H 0.2456 0.0875 1.0586 0.078 Uiso 1 1 calc R . .
C6 C 0.1939(3) 0.2628(7) 1.0227(4) 0.0466(16) Uani 1 1 d . . .
H6A H 0.1626 0.2196 0.9747 0.056 Uiso 1 1 calc R . .
C7 C 0.1407(2) 0.6680(6) 0.9491(3) 0.0320(13) Uani 1 1 d . . .
C8 C 0.1159(2) 0.8042(6) 0.9370(4) 0.0430(15) Uani 1 1 d . . .
H8A H 0.0938 0.8138 0.9479 0.052 Uiso 1 1 calc R . .
C9 C 0.1229(3) 0.9247(7) 0.9093(4) 0.0542(18) Uani 1 1 d . . .
H9A H 0.1048 1.0164 0.8996 0.065 Uiso 1 1 calc R . .
C10 C 0.1558(3) 0.9144(7) 0.8956(4) 0.0498(17) Uani 1 1 d . . .
H10F H 0.1615 0.9995 0.8781 0.060 Uiso 1 1 calc R . .
C11 C 0.1807(3) 0.7803(7) 0.9072(4) 0.0496(16) Uani 1 1 d . . .
H11A H 0.2033 0.7725 0.8973 0.060 Uiso 1 1 calc R . .
C12 C 0.1728(3) 0.6580(7) 0.9331(4) 0.0464(16) Uani 1 1 d . . .
H12A H 0.1896 0.5653 0.9402 0.056 Uiso 1 1 calc R . .
C13 C 0.1005(2) 0.5611(6) 1.0163(3) 0.0307(12) Uani 1 1 d . . .
C14 C 0.1326(2) 0.5636(7) 1.0963(3) 0.0423(15) Uani 1 1 d . . .
H14A H 0.1695 0.5290 1.1313 0.051 Uiso 1 1 calc R . .
C15 C 0.1108(3) 0.6160(8) 1.1241(4) 0.0527(18) Uani 1 1 d . . .
H15A H 0.1328 0.6185 1.1784 0.063 Uiso 1 1 calc R . .
C16 C 0.0570(3) 0.6650(7) 1.0737(4) 0.0468(16) Uani 1 1 d . . .
H16A H 0.0424 0.7009 1.0936 0.056 Uiso 1 1 calc R . .
C17 C 0.0246(3) 0.6624(7) 0.9951(4) 0.0442(15) Uani 1 1 d . . .
H17A H -0.0123 0.6972 0.9605 0.053 Uiso 1 1 calc R . .
C18 C 0.0465(2) 0.6075(7) 0.9664(4) 0.0398(14) Uani 1 1 d . . .
H18A H 0.0239 0.6022 0.9120 0.048 Uiso 1 1 calc R . .
C19 C 0.0521(2) 0.2844(6) 0.8863(3) 0.0317(13) Uani 1 1 d . . .
C20 C 0.0623(2) 0.2097(6) 0.9464(3) 0.0360(13) Uani 1 1 d . . .
H20A H 0.0894 0.2471 0.9978 0.043 Uiso 1 1 calc R . .
C21 C 0.0330(3) 0.0814(7) 0.9318(4) 0.0421(15) Uani 1 1 d . . .
H21A H 0.0398 0.0326 0.9730 0.051 Uiso 1 1 calc R . .
C22 C -0.0053(3) 0.0258(7) 0.8586(4) 0.0448(15) Uani 1 1 d . . .
H22A H -0.0241 -0.0641 0.8492 0.054 Uiso 1 1 calc R . .
C23 C -0.0171(3) 0.0989(6) 0.7973(4) 0.0411(14) Uani 1 1 d . . .
H23A H -0.0445 0.0598 0.7463 0.049 Uiso 1 1 calc R . .
C24 C 0.0107(2) 0.2287(6) 0.8100(3) 0.0353(13) Uani 1 1 d . . .
C101 C -0.3791(3) 0.5785(11) 0.1493(5) 0.075(2) Uani 1 1 d . . .
H10G H -0.4124 0.5252 0.1225 0.090 Uiso 1 1 calc R . .
C102 C -0.3661(3) 0.6987(9) 0.1956(5) 0.071(2) Uani 1 1 d . . .
H10D H -0.3910 0.7291 0.1995 0.085 Uiso 1 1 calc R . .
C103 C -0.3185(4) 0.7738(10) 0.2355(5) 0.082(3) Uani 1 1 d . . .
H10E H -0.3097 0.8551 0.2681 0.098 Uiso 1 1 calc R . .
C104 C -0.2826(4) 0.7321(11) 0.2286(6) 0.088(3) Uani 1 1 d . . .
H10A H -0.2492 0.7854 0.2560 0.105 Uiso 1 1 calc R . .
C105 C -0.2951(4) 0.6150(13) 0.1825(5) 0.080(3) Uani 1 1 d . . .
H10C H -0.2704 0.5868 0.1779 0.096 Uiso 1 1 calc R . .
C106 C -0.3439(4) 0.5358(11) 0.1419(5) 0.080(3) Uani 1 1 d . . .
H10B H -0.3526 0.4537 0.1097 0.096 Uiso 1 1 calc R . .

loop_
_atom_site_aniso_label
_atom_site_aniso_U_11
_atom_site_aniso_U_22
_atom_site_aniso_U_33
_atom_site_aniso_U_23
_atom_site_aniso_U_13
_atom_site_aniso_U_12
Ni1 0.0469(5) 0.0367(4) 0.0344(5) 0.0034(3) 0.0303(4) -0.0008(3)
Cl1 0.0491(13) 0.0321(12) 0.0558(15) 0.000 0.0307(12) 0.000
Cl2 0.0547(10) 0.0797(13) 0.0502(10) 0.0088(8) 0.0432(9) 0.0050(8)
N1 0.045(3) 0.028(2) 0.029(2) 0.0024(19) 0.028(2) 0.002(2)
N2 0.048(4) 0.034(4) 0.037(4) 0.000 0.036(4) 0.000
P1 0.0373(8) 0.0321(8) 0.0288(8) 0.0038(6) 0.0256(7) 0.0061(6)
C1 0.041(3) 0.044(3) 0.033(3) 0.006(3) 0.030(3) 0.006(3)
C2 0.045(4) 0.058(4) 0.036(4) 0.011(3) 0.029(3) 0.008(3)
C3 0.048(4) 0.087(6) 0.036(4) 0.011(4) 0.029(4) 0.005(4)
C4 0.048(4) 0.088(6) 0.066(5) 0.040(5) 0.042(4) 0.029(4)
C5 0.077(6) 0.061(5) 0.083(6) 0.018(4) 0.066(5) 0.029(4)
C6 0.044(4) 0.054(4) 0.045(4) 0.007(3) 0.032(3) 0.016(3)
C7 0.034(3) 0.031(3) 0.029(3) -0.002(2) 0.021(3) -0.004(2)
C8 0.055(4) 0.029(3) 0.070(4) -0.007(3) 0.053(4) -0.004(3)
C9 0.064(5) 0.032(3) 0.084(5) 0.002(3) 0.058(4) 0.002(3)
C10 0.058(4) 0.044(4) 0.060(4) 0.003(3) 0.046(4) -0.014(3)
C11 0.051(4) 0.055(4) 0.058(4) 0.011(3) 0.044(4) 0.009(3)
C12 0.058(4) 0.036(4) 0.063(4) 0.009(3) 0.049(4) 0.007(3)
C13 0.038(3) 0.027(3) 0.033(3) 0.001(2) 0.027(3) 0.003(2)
C14 0.037(3) 0.063(4) 0.028(3) -0.001(3) 0.023(3) 0.005(3)
C15 0.066(5) 0.074(5) 0.035(4) -0.006(3) 0.042(4) 0.002(4)
C16 0.062(4) 0.043(4) 0.066(5) -0.003(3) 0.056(4) 0.004(3)
C17 0.047(4) 0.043(4) 0.061(4) 0.000(3) 0.044(4) 0.005(3)
C18 0.039(3) 0.041(4) 0.043(4) -0.001(3) 0.030(3) -0.004(3)
C19 0.050(3) 0.022(3) 0.040(3) 0.005(2) 0.037(3) 0.006(2)
C20 0.054(4) 0.029(3) 0.038(3) 0.007(2) 0.036(3) 0.010(3)
C21 0.067(4) 0.033(3) 0.049(4) 0.013(3) 0.049(4) 0.011(3)
C22 0.065(4) 0.031(3) 0.059(4) 0.003(3) 0.051(4) -0.003(3)
C23 0.054(4) 0.036(3) 0.045(4) -0.007(3) 0.039(3) -0.010(3)
C24 0.053(4) 0.026(3) 0.038(3) 0.004(2) 0.036(3) 0.005(3)
C101 0.067(5) 0.104(7) 0.064(5) 0.011(5) 0.049(5) 0.005(5)
C102 0.071(6) 0.070(6) 0.087(6) 0.011(5) 0.061(5) 0.013(5)
C103 0.081(6) 0.068(6) 0.091(7) 0.014(5) 0.058(6) 0.005(5)
C104 0.083(7) 0.076(6) 0.092(7) 0.041(6) 0.056(6) 0.012(5)
C105 0.075(6) 0.114(8) 0.080(6) 0.050(6) 0.064(6) 0.032(6)
C106 0.084(6) 0.109(7) 0.056(5) 0.018(5) 0.053(5) 0.025(6)

loop_
_atom_type_symbol
_atom_type_description
_atom_type_scat_dispersion_real
_atom_type_scat_dispersion_imag
_atom_type_scat_source
C C 0.0033 0.0016 'International Tables Vol C Tables 4.2.6.8 and 6.1.1.4'
H H 0.0000 0.0000 'International Tables Vol C Tables 4.2.6.8 and 6.1.1.4'
N N 0.0061 0.0033 'International Tables Vol C Tables 4.2.6.8 and 6.1.1.4'
P P 0.1023 0.0942 'International Tables Vol C Tables 4.2.6.8 and 6.1.1.4'
Ni Ni 0.3393 1.1124 'International Tables Vol C Tables 4.2.6.8 and 6.1.1.4'
Cl Cl 0.1484 0.1585 'International Tables Vol C Tables 4.2.6.8 and 6.1.1.4'

loop_
_geom_angle_atom_site_label_1
_geom_angle_atom_site_label_2
_geom_angle_atom_site_label_3
_geom_angle
_geom_angle_site_symmetry_1
_geom_angle_site_symmetry_3
_geom_angle_publ_flag
N1 Ni1 N2 83.99(14) . . ?
N1 Ni1 Cl2 139.48(14) . . ?
N2 Ni1 Cl2 115.35(7) . . ?
N1 Ni1 Cl1 107.74(13) . . ?
N2 Ni1 Cl1 98.23(13) . . ?
Cl2 Ni1 Cl1 104.27(6) . . ?
N1 Ni1 Ni1 97.88(13) . 2_556 ?
N2 Ni1 Ni1 45.86(12) . 2_556 ?
Cl2 Ni1 Ni1 121.43(6) . 2_556 ?
Cl1 Ni1 Ni1 52.38(4) . 2_556 ?
Ni1 Cl1 Ni1 75.25(7) 2_556 . ?
C19 N1 P1 124.7(4) . . ?
C19 N1 Ni1 112.3(3) . . ?
P1 N1 Ni1 122.9(3) . . ?
C24 N2 C24 117.2(6) 2_556 . ?
C24 N2 Ni1 110.4(3) 2_556 2_556 ?
C24 N2 Ni1 113.5(2) . 2_556 ?
C24 N2 Ni1 113.5(2) 2_556 . ?
C24 N2 Ni1 110.4(3) . . ?
Ni1 N2 Ni1 88.3(2) 2_556 . ?
N1 P1 C7 106.1(2) . . ?
N1 P1 C13 112.7(2) . . ?
C7 P1 C13 107.8(3) . . ?
N1 P1 C1 112.5(3) . . ?
C7 P1 C1 105.8(3) . . ?
C13 P1 C1 111.6(2) . . ?
C2 C1 C6 119.2(6) . . ?
C2 C1 P1 122.9(5) . . ?
C6 C1 P1 117.8(5) . . ?
C1 C2 C3 120.2(7) . . ?
C4 C3 C2 121.2(7) . . ?
C3 C4 C5 119.2(6) . . ?
C4 C5 C6 120.1(7) . . ?
C1 C6 C5 120.1(6) . . ?
C12 C7 C8 118.4(5) . . ?
C12 C7 P1 119.7(4) . . ?
C8 C7 P1 121.5(4) . . ?
C9 C8 C7 120.4(6) . . ?
C10 C9 C8 120.6(6) . . ?
C9 C10 C11 119.8(6) . . ?
C12 C11 C10 120.0(6) . . ?
C11 C12 C7 120.7(6) . . ?
C18 C13 C14 119.0(5) . . ?
C18 C13 P1 117.4(4) . . ?
C14 C13 P1 123.6(4) . . ?
C15 C14 C13 120.0(5) . . ?
C14 C15 C16 120.5(6) . . ?
C17 C16 C15 120.6(6) . . ?
C16 C17 C18 119.2(6) . . ?
C13 C18 C17 120.7(6) . . ?
C20 C19 C24 118.6(5) . . ?
C20 C19 N1 125.6(5) . . ?
C24 C19 N1 115.8(5) . . ?
C21 C20 C19 120.8(6) . . ?
C22 C21 C20 119.9(5) . . ?
C21 C22 C23 120.7(6) . . ?
C24 C23 C22 120.5(6) . . ?
C23 C24 C19 119.4(5) . . ?
C23 C24 N2 123.8(5) . . ?
C19 C24 N2 116.8(5) . . ?
C106 C101 C102 120.0(9) . . ?
C103 C102 C101 121.0(8) . . ?
C102 C103 C104 119.7(9) . . ?
C105 C104 C103 119.9(9) . . ?
C104 C105 C106 120.7(9) . . ?
C101 C106 C105 118.7(9) . . ?

loop_
_geom_bond_atom_site_label_1
_geom_bond_atom_site_label_2
_geom_bond_distance
_geom_bond_site_symmetry_2
_geom_bond_publ_flag
Ni1 N1 1.986(4) . ?
Ni1 N2 2.013(5) . ?
Ni1 Cl2 2.2029(17) . ?
Ni1 Cl1 2.2964(18) . ?
Ni1 Ni1 2.8037(15) 2_556 ?
Cl1 Ni1 2.2963(18) 2_556 ?
N1 C19 1.419(7) . ?
N1 P1 1.603(5) . ?
N2 C24 1.425(6) 2_556 ?
N2 C24 1.425(6) . ?
N2 Ni1 2.013(4) 2_556 ?
P1 C7 1.788(6) . ?
P1 C13 1.799(5) . ?
P1 C1 1.805(6) . ?
C1 C2 1.367(8) . ?
C1 C6 1.389(8) . ?
C2 C3 1.383(9) . ?
C3 C4 1.365(11) . ?
C4 C5 1.377(11) . ?
C5 C6 1.392(9) . ?
C7 C12 1.383(8) . ?
C7 C8 1.388(8) . ?
C8 C9 1.369(9) . ?
C9 C10 1.363(9) . ?
C10 C11 1.377(9) . ?
C11 C12 1.371(8) . ?
C13 C18 1.380(7) . ?
C13 C14 1.400(7) . ?
C14 C15 1.377(8) . ?
C15 C16 1.380(9) . ?
C16 C17 1.372(9) . ?
C17 C18 1.404(8) . ?
C19 C20 1.396(7) . ?
C19 C24 1.413(8) . ?
C20 C21 1.390(8) . ?
C21 C22 1.360(9) . ?
C22 C23 1.387(8) . ?
C23 C24 1.386(8) . ?
C101 C106 1.374(11) . ?
C101 C102 1.379(11) . ?
C102 C103 1.347(11) . ?
C103 C104 1.389(12) . ?
C104 C105 1.356(13) . ?
C105 C106 1.392(12) . ?
